data_4321730
loop_
_publ_author_name
'Tomotake Ikada'
'Shigeki Kuwata'
'Yasushi Mizobe'
'Masanobu Hidai'

_publ_contact_author
;
    Masanobu Hidai
 Department of Chemstry and Biotechnology, Graduate Scool of Engineering, Th
e University of Tokyo, Hongo, Tokyo 113-8656, Japan
;
_publ_contact_author_email ' hidai@chembio.t.u-tokyo.ac.jp '
_publ_contact_author_fax ' 81-3-5800-6945 '
_publ_contact_author_phone ' 81-3-5800-6945 '
_publ_section_title
;
 Syntheses and Structures of Mixed-Metal Sulfido Clusters Containing
 Incomplete Cubane-Type M2M'S4 and Cubane-Type M2M'2S4 Cores (M = Mo, W;
 M' = Rh, Ir)
;
_journal_name_full 'Inorganic Chemistry'
_journal_page_first 64
_journal_page_last 69
_journal_paper_doi 10.1021/ic981035r
_journal_volume 38
_journal_year 1999
_chemical_formula_sum 'C26.5 H45 Cl3 Mo2 N2 Rh2 S8'
_space_group_IT_number 14
_symmetry_cell_setting monoclinic
_symmetry_Int_Tables_number 14
_symmetry_space_group_name_Hall '-P 2yab'
_symmetry_space_group_name_H-M 'P 1 21/a 1'
_audit_creation_date 'Sat Aug 23 16:15:45 1997'
_audit_creation_method 'from TEXRAY.INF file'
_cell_angle_alpha 90
_cell_angle_beta 111.274(8)
_cell_angle_gamma 90
_cell_formula_units_Z 8.00
_cell_length_a 26.312(4)
_cell_length_b 10.847(4)
_cell_length_c 32.900(3)
_cell_measurement_reflns_used 25
_cell_measurement_temperature 23.0
_cell_measurement_theta_max 39.84
_cell_measurement_theta_min 38.48
_cell_volume 8750(4)
_computing_cell_refinement 'MSC/AFC Diffractometer Control'
_computing_data_collection 'MSC/AFC Diffractometer Control'
_computing_data_reduction 'teXsan: PROCESS (MSC)'
_computing_publication_material 'teXsan: FINISH (MSC)'
_computing_structure_refinement 'teXsan: LS (MSC)'
_computing_structure_solution 'DIRDIF92 (PATTY)'
_diffrn_ambient_temperature 23.0
_diffrn_measurement_device AFC7R
_diffrn_measurement_method 'omega/2-theta scans'
_diffrn_orient_matrix_UB_11 0.00990
_diffrn_orient_matrix_UB_12 0.00428
_diffrn_orient_matrix_UB_13 -0.02658
_diffrn_orient_matrix_UB_21 0.03878
_diffrn_orient_matrix_UB_22 0.01725
_diffrn_orient_matrix_UB_23 0.01876
_diffrn_orient_matrix_UB_31 0.00786
_diffrn_orient_matrix_UB_32 -0.09046
_diffrn_orient_matrix_UB_33 0.00232
_diffrn_radiation_monochromator graphite
_diffrn_radiation_source 'X-ray tube'
_diffrn_radiation_type MoKalpha
_diffrn_radiation_wavelength 0.7107
_diffrn_reflns_av_R_equivalents 1.53
_diffrn_reflns_limit_h_max 28
_diffrn_reflns_limit_h_min 0
_diffrn_reflns_limit_k_max 0
_diffrn_reflns_limit_k_min 0
_diffrn_reflns_limit_l_max 36
_diffrn_reflns_limit_l_min -36
_diffrn_reflns_number 12539
_diffrn_reflns_theta_max 24.9845
_diffrn_standards_decay_% -1.94
_diffrn_standards_interval_count 150
_diffrn_standards_number 3
_exptl_absorpt_coefficient_mu_cm 18.843
_exptl_absorpt_correction_T_max 1.000
_exptl_absorpt_correction_T_min 0.654
_exptl_absorpt_correction_type empirical
_exptl_absorpt_process_details psi-scan
_exptl_crystal_colour black
_exptl_crystal_density_diffrn 1.749
_exptl_crystal_density_meas 1.756
_exptl_crystal_description prismatic
_exptl_crystal_F_000 4568.00
_exptl_crystal_size_max 1.000
_exptl_crystal_size_min 0.100
_refine_diff_density_max -0.71390
_refine_diff_density_min 1.94030
_refine_ls_extinction_coef 0.00000
_refine_ls_extinction_method Zachariasen_type_2_Gaussian_isotropic
_refine_ls_goodness_of_fit_obs 4.350
_refine_ls_matrix_type full
_refine_ls_number_parameters 779
_refine_ls_number_reflns 7936
_refine_ls_number_restraints 0
_refine_ls_R_factor_obs 0.0490
_refine_ls_shift/esd_max 10.9890
_refine_ls_structure_factor_coef F
_refine_ls_weighting_scheme sigma
_refine_ls_wR_factor_obs 0.0520
_cod_data_source_file ic981035r_2.cif
_cod_data_source_block '[{Rh(cod)}2blabla'
_cod_original_cell_volume 8749(3)
_cod_original_sg_symbol_H-M 'P 21/a '
_cod_original_formula_sum 'C26.5 H45 N2 S8 Rh2 Mo2 Cl3'
_cod_database_code 4321730

loop_
_symmetry_equiv_pos_as_xyz
'   +x,   +y,   +z'
'1/2-x,1/2+y,   -z'
'   -x,   -y,   -z'
'1/2+x,1/2-y,   +z'

loop_
_atom_site_aniso_label
_atom_site_aniso_U_11
_atom_site_aniso_U_22
_atom_site_aniso_U_33
_atom_site_aniso_U_12
_atom_site_aniso_U_13
_atom_site_aniso_U_23
Rh1 0.0391(8) 0.0482(9) 0.0352(7) 0.0016(7) 0.0135(6) 0.0018(7)
Rh2 0.0589(10) 0.0462(10) 0.0426(8) 0.0032(8) 0.0196(7) 0.0006(7)
Rh3 0.0436(9) 0.058(1) 0.0357(7) 0.0057(8) 0.0180(6) 0.0050(7)
Rh4 0.0488(9) 0.0526(10) 0.0385(7) -0.0055(8) 0.0193(7) -0.0048(7)
Mo1 0.0398(10) 0.058(1) 0.0365(8) 0.0015(8) 0.0105(7) 0.0052(7)
Mo2 0.0404(9) 0.050(1) 0.0403(8) 0.0035(8) 0.0171(7) 0.0090(7)
Mo3 0.0403(9) 0.052(1) 0.0324(8) -0.0029(8) 0.0128(7) -0.0001(7)
Mo4 0.0402(9) 0.055(1) 0.0337(8) -0.0003(9) 0.0129(7) 0.0006(7)
Cl1 0.064(4) 0.106(5) 0.070(3) -0.016(3) 0.000(3) -0.019(3)
Cl2 0.048(3) 0.074(4) 0.059(3) -0.015(3) 0.018(2) -0.002(2)
Cl3 0.049(3) 0.079(4) 0.052(2) -0.004(3) 0.025(2) -0.002(2)
Cl4 0.049(3) 0.089(4) 0.052(3) 0.016(3) 0.022(2) 0.010(2)
S1 0.044(3) 0.044(3) 0.049(3) 0.005(2) 0.018(2) 0.008(2)
S2 0.062(3) 0.063(3) 0.039(2) 0.006(3) 0.020(2) 0.005(2)
S3 0.049(3) 0.050(3) 0.049(3) -0.006(3) 0.020(2) 0.003(2)
S4 0.043(3) 0.052(3) 0.044(2) 0.008(2) 0.015(2) 0.004(2)
S5 0.045(3) 0.097(4) 0.051(3) 0.015(3) 0.016(2) 0.018(3)
S6 0.063(4) 0.101(4) 0.047(3) 0.028(3) 0.022(2) 0.024(3)
S7 0.061(3) 0.071(4) 0.068(3) 0.013(3) 0.037(3) 0.020(3)
S8 0.054(3) 0.055(3) 0.053(3) 0.001(3) 0.022(2) 0.013(2)
S9 0.048(3) 0.054(3) 0.032(2) 0.002(3) 0.012(2) -0.001(2)
S10 0.044(3) 0.061(3) 0.035(2) -0.005(3) 0.015(2) -0.001(2)
S11 0.046(3) 0.052(3) 0.042(2) 0.005(2) 0.018(2) 0.000(2)
S12 0.048(3) 0.056(3) 0.049(3) -0.004(3) 0.022(2) -0.003(2)
S13 0.053(3) 0.057(3) 0.040(2) -0.005(3) 0.008(2) 0.009(2)
S14 0.057(3) 0.063(3) 0.039(2) -0.009(3) 0.004(2) 0.003(2)
S15 0.046(3) 0.078(4) 0.046(3) -0.001(3) 0.006(2) -0.002(3)
S16 0.056(3) 0.065(4) 0.051(3) 0.001(3) 0.010(2) 0.003(3)
N1 0.06(1) 0.11(2) 0.06(1) 0.03(1) 0.020(9) 0.02(1)
N2 0.06(1) 0.07(1) 0.06(1) 0.010(10) 0.034(9) 0.001(9)
N3 0.06(1) 0.06(1) 0.06(1) -0.015(10) -0.001(9) 0.002(9)
N4 0.040(10) 0.09(1) 0.07(1) 0.001(10) 0.016(8) 0.04(1)
C1 0.05(1) 0.07(1) 0.05(1) 0.01(1) 0.008(9) -0.003(10)
C2 0.09(2) 0.14(3) 0.08(2) 0.06(2) 0.03(2) 0.02(2)
C3 0.10(2) 0.27(5) 0.24(3) -0.05(3) 0.03(2) -0.07(3)
C4 0.09(2) 0.15(2) 0.08(1) 0.06(2) 0.02(1) 0.07(2)
C5 0.14(3) 0.12(2) 0.13(2) 0.03(2) 0.03(2) 0.04(2)
C6 0.04(1) 0.08(1) 0.030(9) -0.02(1) 0.017(9) 0.000(9)
C7 0.22(2) 0.06(2) 0.12(2) -0.02(2) 0.12(2) 0.00(2)
C8 0.26(5) 0.34(5) 0.46(4) 0.21(4) 0.21(3) 0.17(3)
C9 0.08(2) 0.08(2) 0.04(1) 0.00(1) 0.02(1) 0.01(1)
C10 0.13(2) 0.08(2) 0.10(2) -0.03(2) 0.00(1) -0.02(1)
C11 0.06(1) 0.08(2) 0.031(9) 0.01(1) 0.020(9) 0.004(10)
C12 0.06(1) 0.09(2) 0.028(10) -0.01(1) 0.027(9) 0.002(10)
C13 0.10(2) 0.14(2) 0.032(10) 0.02(2) 0.03(1) 0.02(1)
C14 0.06(1) 0.15(2) 0.04(1) 0.00(1) 0.01(1) -0.01(1)
C15 0.06(1) 0.07(2) 0.03(1) -0.01(1) 0.011(9) -0.02(1)
C16 0.05(1) 0.05(1) 0.05(1) 0.00(1) 0.014(10) -0.012(10)
C17 0.05(1) 0.05(1) 0.10(1) 0.00(1) 0.03(1) -0.03(1)
C18 0.07(1) 0.06(1) 0.06(1) 0.02(1) 0.02(1) -0.01(1)
C19 0.12(2) 0.07(2) 0.05(1) 0.00(1) 0.03(1) 0.01(1)
C20 0.12(2) 0.04(1) 0.10(2) 0.03(1) 0.04(1) 0.00(1)
C21 0.14(3) 0.08(2) 0.13(2) -0.03(2) 0.06(2) -0.05(2)
C22 0.19(3) 0.11(2) 0.05(1) 0.09(2) 0.03(2) 0.03(1)
C23 0.14(2) 0.03(1) 0.09(2) 0.02(1) 0.07(2) 0.00(1)
C24 0.10(2) 0.04(1) 0.09(1) 0.01(1) 0.05(1) 0.00(1)
C25 0.12(2) 0.09(2) 0.08(2) 0.02(2) 0.04(2) -0.01(1)
C26 0.17(3) 0.07(2) 0.06(1) 0.03(2) 0.05(2) 0.00(1)
C27 0.06(1) 0.07(1) 0.034(10) -0.01(1) 0.010(9) -0.003(9)
C28 0.08(2) 0.14(2) 0.05(1) -0.04(2) -0.02(1) 0.02(1)
C29 0.06(2) 0.15(3) 0.15(2) -0.02(2) -0.01(2) 0.04(2)
C30 0.08(2) 0.04(2) 0.13(2) 0.00(1) -0.01(1) 0.00(1)
C31 0.13(3) 0.09(2) 0.15(2) -0.03(2) -0.04(2) 0.02(2)
C32 0.05(1) 0.08(2) 0.06(1) 0.02(1) 0.036(9) 0.03(1)
C33 0.05(1) 0.14(2) 0.05(1) -0.01(1) -0.01(1) 0.02(1)
C34 0.09(2) 0.18(2) 0.06(1) 0.01(2) 0.04(1) 0.02(1)
C35 0.06(2) 0.15(3) 0.11(2) 0.02(2) 0.01(1) 0.07(2)
C36 0.11(3) 0.12(3) 0.33(4) 0.00(2) 0.04(2) 0.06(2)
C37 0.08(2) 0.14(2) 0.016(9) 0.04(2) 0.030(10) 0.02(1)
C38 0.09(2) 0.07(2) 0.05(1) -0.01(1) 0.05(1) 0.01(1)
C39 0.10(2) 0.06(2) 0.09(1) 0.03(1) 0.04(1) 0.03(1)
C40 0.10(2) 0.11(2) 0.09(1) 0.01(2) 0.07(1) 0.05(1)
C41 0.06(1) 0.08(2) 0.05(1) 0.02(1) 0.040(10) 0.02(1)
C42 0.08(1) 0.09(2) 0.04(1) 0.01(1) 0.03(1) 0.01(1)
C43 0.09(2) 0.13(2) 0.03(1) 0.01(2) 0.02(1) 0.00(1)
C44 0.06(1) 0.18(2) 0.03(1) 0.03(2) -0.01(1) 0.03(1)
C45 0.08(1) 0.07(1) 0.07(1) -0.02(1) 0.05(1) -0.04(1)
C46 0.07(1) 0.06(1) 0.030(10) 0.01(1) 0.020(9) 0.000(9)
C47 0.07(1) 0.06(2) 0.08(1) 0.01(1) 0.04(1) -0.01(1)
C48 0.09(2) 0.07(2) 0.08(1) 0.01(1) 0.05(1) 0.00(1)
C49 0.07(2) 0.07(2) 0.05(1) 0.00(1) 0.01(1) -0.01(1)
C50 0.07(2) 0.07(2) 0.06(1) -0.02(1) 0.03(1) -0.03(1)
C51 0.09(2) 0.08(2) 0.06(1) 0.00(1) 0.01(1) -0.01(1)
C52 0.10(2) 0.07(1) 0.05(1) 0.00(1) 0.03(1) -0.02(1)

loop_
_atom_site_label
_atom_site_fract_x
_atom_site_fract_y
_atom_site_fract_z
_atom_site_U_iso_or_equiv
_atom_site_thermal_displace_type
_atom_site_calc_flag
_atom_site_calc_attached_atom
Rh1 0.52566(5) 0.1800(1) 0.29043(4) 0.0408 Uij ? ?
Rh2 0.51504(6) 0.4019(1) 0.36552(4) 0.0489 Uij ? ?
Rh3 0.23660(5) 0.2577(1) 0.18755(4) 0.0446 Uij ? ?
Rh4 0.22484(5) 0.1651(1) 0.08259(4) 0.0456 Uij ? ?
Mo1 0.59292(6) 0.2064(1) 0.38091(4) 0.0458 Uij ? ?
Mo2 0.48401(6) 0.1453(1) 0.35899(4) 0.0430 Uij ? ?
Mo3 0.28625(6) 0.3689(1) 0.13151(4) 0.0416 Uij ? ?
Mo4 0.17420(6) 0.3751(1) 0.10609(4) 0.0431 Uij ? ?
Cl1 0.6634(2) 0.3468(5) 0.4297(1) 0.0871 Uij ? ?
Cl2 0.4130(2) 0.0048(4) 0.3096(1) 0.0607 Uij ? ?
Cl3 0.3578(2) 0.3314(4) 0.0996(1) 0.0579 Uij ? ?
Cl4 0.1014(2) 0.4287(4) 0.1353(1) 0.0622 Uij ? ?
Cl5 0.815(1) 0.13(1) 0.833(2) 0.4379 Uij ? ?
Cl6 0.931(2) 0.177(4) 0.858(1) 0.4379 Uij ? ?
Cl7 0.087(4) 0.34(1) 0.613(7) 0.4095 Uij ? ?
Cl8 0.175(8) 0.227(5) 0.684(2) 0.4095 Uij ? ?
Cl9 0.0343(9) 0.056(2) 0.1096(6) 0.3715 Uij ? ?
Cl10 -0.0174(8) -0.183(2) 0.1011(6) 0.3715 Uij ? ?
S1 0.5506(2) 0.0291(4) 0.3453(1) 0.0458 Uij ? ?
S2 0.5378(2) 0.2525(4) 0.4203(1) 0.0542 Uij ? ?
S3 0.5756(2) 0.3529(4) 0.3267(1) 0.0487 Uij ? ?
S4 0.4543(2) 0.2934(4) 0.3057(1) 0.0465 Uij ? ?
S5 0.6754(2) 0.1192(5) 0.3672(1) 0.0649 Uij ? ?
S6 0.6450(2) 0.0511(5) 0.4402(1) 0.0697 Uij ? ?
S7 0.4091(2) 0.1876(4) 0.3894(1) 0.0633 Uij ? ?
S8 0.4816(2) -0.0215(4) 0.4133(1) 0.0535 Uij ? ?
S9 0.2371(2) 0.4657(4) 0.1683(1) 0.0452 Uij ? ?
S10 0.2232(2) 0.3701(4) 0.0606(1) 0.0462 Uij ? ?
S11 0.2939(2) 0.1690(4) 0.1550(1) 0.0462 Uij ? ?
S12 0.1669(2) 0.1728(4) 0.1229(1) 0.0494 Uij ? ?
S13 0.3684(2) 0.4370(4) 0.1977(1) 0.0525 Uij ? ?
S14 0.3135(2) 0.5921(4) 0.1232(1) 0.0567 Uij ? ?
S15 0.0941(2) 0.3690(5) 0.0327(1) 0.0592 Uij ? ?
S16 0.1498(2) 0.5914(4) 0.0728(1) 0.0598 Uij ? ?
N1 0.7319(6) -0.042(2) 0.4286(5) 0.0761 Uij ? ?
N2 0.4070(6) 0.015(1) 0.4460(4) 0.0618 Uij ? ?
N3 0.4048(6) 0.662(1) 0.1886(4) 0.0665 Uij ? ?
N4 0.0729(6) 0.587(2) -0.0081(5) 0.0700 Uij ? ?
C1 0.6890(7) 0.032(2) 0.4140(5) 0.0602 Uij ? ?
C2 0.772(1) -0.048(2) 0.4061(6) 0.1058 Uij ? ?
C3 0.817(1) 0.045(3) 0.4219(10) 0.2099 Uij ? ?
C4 0.7432(9) -0.114(2) 0.4676(6) 0.1108 Uij ? ?
C5 0.719(1) -0.238(3) 0.4594(7) 0.1335 Uij ? ?
C6 0.4290(6) 0.057(2) 0.4198(4) 0.0499 Uij ? ?
C7 0.361(1) 0.079(2) 0.4495(7) 0.1182 Uij ? ?
C8 0.382(2) 0.178(4) 0.480(1) 0.3307 Uij ? ?
C9 0.4230(7) -0.094(2) 0.4733(5) 0.0662 Uij ? ?
C10 0.3877(9) -0.203(2) 0.4584(6) 0.1166 Uij ? ?
C11 0.5859(6) 0.149(2) 0.2605(4) 0.0534 Uij ? ?
C12 0.5500(7) 0.242(2) 0.2358(5) 0.0573 Uij ? ?
C13 0.5055(9) 0.216(2) 0.1911(5) 0.0901 Uij ? ?
C14 0.4537(8) 0.169(2) 0.1919(5) 0.0836 Uij ? ?
C15 0.4580(7) 0.100(2) 0.2318(5) 0.0559 Uij ? ?
C16 0.4922(7) 0.006(2) 0.2495(5) 0.0522 Uij ? ?
C17 0.5318(7) -0.044(2) 0.2317(5) 0.0671 Uij ? ?
C18 0.5863(7) 0.017(2) 0.2480(5) 0.0615 Uij ? ?
C19 0.5587(9) 0.531(2) 0.4244(6) 0.0800 Uij ? ?
C20 0.5672(9) 0.565(2) 0.3896(7) 0.0865 Uij ? ?
C21 0.545(1) 0.668(2) 0.3618(8) 0.1181 Uij ? ?
C22 0.482(1) 0.674(2) 0.3492(6) 0.1175 Uij ? ?
C23 0.4548(9) 0.547(2) 0.3434(6) 0.0787 Uij ? ?
C24 0.4472(8) 0.488(2) 0.3753(6) 0.0698 Uij ? ?
C25 0.4593(10) 0.528(2) 0.4216(7) 0.0938 Uij ? ?
C26 0.517(1) 0.587(2) 0.4413(6) 0.0990 Uij ? ?
C27 0.3683(7) 0.573(2) 0.1728(5) 0.0537 Uij ? ?
C28 0.4499(9) 0.639(2) 0.2293(6) 0.1017 Uij ? ?
C29 0.4987(9) 0.578(2) 0.2237(7) 0.1351 Uij ? ?
C30 0.4024(9) 0.777(2) 0.1663(7) 0.1001 Uij ? ?
C31 0.373(1) 0.861(2) 0.1812(8) 0.1470 Uij ? ?
C32 0.1012(6) 0.522(2) 0.0278(5) 0.0562 Uij ? ?
C33 0.0340(7) 0.527(2) -0.0474(6) 0.0860 Uij ? ?
C34 0.0575(8) 0.487(2) -0.0793(5) 0.1068 Uij ? ?
C35 0.0838(9) 0.719(3) -0.0105(7) 0.1104 Uij ? ?
C36 0.046(1) 0.793(3) -0.0013(10) 0.1953 Uij ? ?
C37 0.3030(8) 0.236(2) 0.2488(5) 0.0749 Uij ? ?
C38 0.2778(9) 0.126(2) 0.2404(6) 0.0674 Uij ? ?
C39 0.2431(9) 0.081(2) 0.2641(6) 0.0841 Uij ? ?
C40 0.1814(9) 0.109(2) 0.2401(6) 0.0892 Uij ? ?
C41 0.1725(7) 0.230(2) 0.2183(5) 0.0588 Uij ? ?
C42 0.1978(7) 0.341(2) 0.2338(5) 0.0659 Uij ? ?
C43 0.2400(8) 0.361(2) 0.2788(5) 0.0844 Uij ? ?
C44 0.2989(8) 0.342(2) 0.2801(5) 0.0967 Uij ? ?
C45 0.2640(7) 0.139(2) 0.0321(5) 0.0656 Uij ? ?
C46 0.2890(7) 0.059(2) 0.0666(5) 0.0527 Uij ? ?
C47 0.2778(8) -0.074(2) 0.0654(5) 0.0695 Uij ? ?
C48 0.2192(9) -0.109(2) 0.0475(6) 0.0797 Uij ? ?
C49 0.1837(8) -0.012(2) 0.0570(5) 0.0633 Uij ? ?
C50 0.1582(7) 0.085(2) 0.0297(5) 0.0639 Uij ? ?
C51 0.1635(8) 0.114(2) -0.0133(5) 0.0789 Uij ? ?
C52 0.2211(8) 0.109(2) -0.0119(5) 0.0714 Uij ? ?
C53 0.880(2) 0.061(6) 0.845(3) 0.4379 Uij ? ?
C54 0.159(2) 0.34(1) 0.641(3) 0.4095 Uij ? ?
C55 -0.0286(8) -0.022(2) 0.098(2) 0.3715 Uij ? ?
H1 0.7882 -0.1282 0.4116 0.1144 Uij ? ?
H2 0.7527 -0.0377 0.3761 0.1144 Uij ? ?
H3 0.8371 0.0378 0.4521 0.1840 Uij ? ?
H4 0.8414 0.0365 0.4063 0.1840 Uij ? ?
H5 0.8020 0.1278 0.4163 0.1840 Uij ? ?
H6 0.7812 -0.1232 0.4808 0.1183 Uij ? ?
H7 0.7284 -0.0737 0.4858 0.1183 Uij ? ?
H8 0.6804 -0.2336 0.4441 0.1744 Uij ? ?
H9 0.7338 -0.2838 0.4405 0.1744 Uij ? ?
H10 0.7269 -0.2824 0.4853 0.1744 Uij ? ?
H11 0.3383 0.1184 0.4227 0.1135 Uij ? ?
H12 0.3384 0.0317 0.4603 0.1135 Uij ? ?
H13 0.4092 0.1467 0.5073 0.3761 Uij ? ?
H14 0.4022 0.2383 0.4694 0.3761 Uij ? ?
H15 0.3559 0.2229 0.4878 0.0838 Uij ? ?
H16 0.4586 -0.1158 0.4746 0.0768 Uij ? ?
H17 0.4243 -0.0734 0.5017 0.0768 Uij ? ?
H18 0.3521 -0.1816 0.4574 0.1348 Uij ? ?
H19 0.3859 -0.2231 0.4297 0.1348 Uij ? ?
H20 0.4019 -0.2680 0.4775 0.1348 Uij ? ?
H21 0.6132 0.1733 0.2875 0.0570 Uij ? ?
H22 0.5541 0.3235 0.2468 0.0624 Uij ? ?
H23 0.4984 0.2906 0.1749 0.0728 Uij ? ?
H24 0.5184 0.1554 0.1768 0.0728 Uij ? ?
H25 0.4299 0.2417 0.1896 0.0778 Uij ? ?
H26 0.4365 0.1210 0.1667 0.0778 Uij ? ?
H27 0.4343 0.1260 0.2458 0.0611 Uij ? ?
H28 0.4899 -0.0329 0.2746 0.0560 Uij ? ?
H29 0.5379 -0.1300 0.2395 0.0769 Uij ? ?
H30 0.5177 -0.0375 0.2010 0.0769 Uij ? ?
H31 0.6017 0.0120 0.2259 0.0667 Uij ? ?
H32 0.6095 -0.0267 0.2732 0.0667 Uij ? ?
H33 0.5807 0.4685 0.4417 0.0887 Uij ? ?
H34 0.5903 0.5142 0.3812 0.0865 Uij ? ?
H35 0.5577 0.7456 0.3764 0.1327 Uij ? ?
H36 0.5510 0.6662 0.3356 0.1327 Uij ? ?
H37 0.4724 0.7142 0.3714 0.1085 Uij ? ?
H38 0.4647 0.7175 0.3224 0.1085 Uij ? ?
H39 0.4421 0.5103 0.3146 0.0870 Uij ? ?
H40 0.4325 0.4081 0.3680 0.0893 Uij ? ?
H41 0.4334 0.5875 0.4222 0.1124 Uij ? ?
H42 0.4582 0.4588 0.4384 0.1124 Uij ? ?
H43 0.5299 0.5765 0.4721 0.1082 Uij ? ?
H44 0.5139 0.6728 0.4347 0.1082 Uij ? ?
H45 0.4604 0.7176 0.2433 0.0947 Uij ? ?
H46 0.4369 0.5885 0.2469 0.0947 Uij ? ?
H47 0.4872 0.5054 0.2090 0.1374 Uij ? ?
H48 0.5123 0.6343 0.2081 0.1374 Uij ? ?
H49 0.5247 0.5662 0.2521 0.1374 Uij ? ?
H50 0.4377 0.8089 0.1730 0.0905 Uij ? ?
H51 0.3846 0.7667 0.1361 0.0905 Uij ? ?
H52 0.3879 0.8733 0.2120 0.1401 Uij ? ?
H53 0.3709 0.9414 0.1676 0.1401 Uij ? ?
H54 0.3352 0.8348 0.1740 0.1401 Uij ? ?
H55 0.0195 0.4611 -0.0381 0.1052 Uij ? ?
H56 0.0068 0.5888 -0.0608 0.1052 Uij ? ?
H57 0.0876 0.4340 -0.0656 0.1211 Uij ? ?
H58 0.0310 0.4487 -0.1026 0.1211 Uij ? ?
H59 0.0714 0.5587 -0.0901 0.1211 Uij ? ?
H60 0.1189 0.7391 0.0099 0.1203 Uij ? ?
H61 0.0834 0.7371 -0.0395 0.1203 Uij ? ?
H62 0.0518 0.8766 -0.0080 0.2125 Uij ? ?
H63 0.0101 0.7692 -0.0223 0.2125 Uij ? ?
H64 0.0481 0.7820 0.0262 0.2125 Uij ? ?
H65 0.3256 0.2487 0.2329 0.0655 Uij ? ?
H66 0.2811 0.0741 0.2177 0.0771 Uij ? ?
H67 0.2482 -0.0057 0.2672 0.1106 Uij ? ?
H68 0.2555 0.1197 0.2913 0.1106 Uij ? ?
H69 0.1659 0.0473 0.2183 0.0932 Uij ? ?
H70 0.1641 0.1077 0.2605 0.0932 Uij ? ?
H71 0.1470 0.2336 0.1896 0.0713 Uij ? ?
H72 0.1877 0.4104 0.2146 0.0564 Uij ? ?
H73 0.2373 0.4418 0.2879 0.0956 Uij ? ?
H74 0.2330 0.3036 0.2982 0.0956 Uij ? ?
H75 0.3213 0.3168 0.3087 0.0870 Uij ? ?
H76 0.3114 0.4124 0.2715 0.0870 Uij ? ?
H77 0.2742 0.2224 0.0375 0.0663 Uij ? ?
H78 0.3153 0.0916 0.0924 0.0620 Uij ? ?
H79 0.2958 -0.1120 0.0482 0.0903 Uij ? ?
H80 0.2934 -0.1042 0.0946 0.0903 Uij ? ?
H81 0.2092 -0.1207 0.0170 0.0952 Uij ? ?
H82 0.2157 -0.1851 0.0607 0.0952 Uij ? ?
H83 0.1776 -0.0180 0.0834 0.0838 Uij ? ?
H84 0.1345 0.1383 0.0384 0.0743 Uij ? ?
H85 0.1424 0.0558 -0.0338 0.0829 Uij ? ?
H86 0.1498 0.1945 -0.0216 0.0829 Uij ? ?
H87 0.2244 0.1668 -0.0325 0.0703 Uij ? ?
H88 0.2277 0.0282 -0.0201 0.0866 Uij ? ?

loop_
_atom_type_symbol
_atom_type_oxidation_number
_atom_type_number_in_cell
_atom_type_scat_dispersion_real
_atom_type_scat_dispersion_imag
_atom_type_scat_source
C 0 212 0.003 0.002 'International Tables'
H 0 360 0.000 0.000 'International Tables'
N 0 16 0.006 0.003 'International Tables'
Cl 0 24 0.148 0.159 'International Tables'
S 0 64 0.125 0.123 'International Tables'
Mo 0 16 -1.683 0.686 'International Tables'
Rh 0 16 -1.118 0.919 'International Tables'

loop_
_geom_angle_atom_site_label_1
_geom_angle_atom_site_label_2
_geom_angle_atom_site_label_3
_geom_angle
_geom_angle_site_symmetry_1
_geom_angle_site_symmetry_2
_geom_angle_site_symmetry_3
_geom_angle_publ_flag
Mo(1) Rh(1) Mo(2) 57.70(5) ? ? ? yes
Mo(1) Rh(1) S(1) 51.51(10) ? ? ? yes
Mo(1) Rh(1) S(3) 51.22(10) ? ? ? yes
Mo(1) Rh(1) S(4) 88.11(9) ? ? ? yes
Mo(1) Rh(1) C(11) 102.0(3) ? ? ? yes
Mo(1) Rh(1) C(12) 123.9(4) ? ? ? yes
Mo(1) Rh(1) C(15) 156.5(5) ? ? ? yes
Mo(1) Rh(1) C(16) 130.5(4) ? ? ? yes
Mo(2) Rh(1) S(1) 51.9(1) ? ? ? yes
Mo(2) Rh(1) S(3) 90.5(1) ? ? ? yes
Mo(2) Rh(1) S(4) 50.43(10) ? ? ? yes
Mo(2) Rh(1) C(11) 152.2(4) ? ? ? yes
Mo(2) Rh(1) C(12) 168.9(5) ? ? ? yes
Mo(2) Rh(1) C(15) 102.3(5) ? ? ? yes
Mo(2) Rh(1) C(16) 100.3(5) ? ? ? yes
S(1) Rh(1) S(3) 102.5(1) ? ? ? yes
S(1) Rh(1) S(4) 102.3(2) ? ? ? yes
S(1) Rh(1) C(11) 101.1(5) ? ? ? yes
S(1) Rh(1) C(12) 138.7(5) ? ? ? yes
S(1) Rh(1) C(15) 107.4(5) ? ? ? yes
S(1) Rh(1) C(16) 79.5(4) ? ? ? yes
S(3) Rh(1) S(4) 79.8(2) ? ? ? yes
S(3) Rh(1) C(11) 89.4(5) ? ? ? yes
S(3) Rh(1) C(12) 84.1(4) ? ? ? yes
S(3) Rh(1) C(15) 149.2(5) ? ? ? yes
S(3) Rh(1) C(16) 167.5(5) ? ? ? yes
S(4) Rh(1) C(11) 155.8(5) ? ? ? yes
S(4) Rh(1) C(12) 118.9(5) ? ? ? yes
S(4) Rh(1) C(15) 86.8(5) ? ? ? yes
S(4) Rh(1) C(16) 112.0(5) ? ? ? yes
C(11) Rh(1) C(12) 37.7(6) ? ? ? yes
C(11) Rh(1) C(15) 91.8(6) ? ? ? yes
C(11) Rh(1) C(16) 78.1(7) ? ? ? yes
C(12) Rh(1) C(15) 78.2(6) ? ? ? yes
C(12) Rh(1) C(16) 86.3(6) ? ? ? yes
C(15) Rh(1) C(16) 34.2(6) ? ? ? yes
Mo(1) Rh(2) Mo(2) 57.60(5) ? ? ? yes
Mo(1) Rh(2) S(2) 51.9(1) ? ? ? yes
Mo(1) Rh(2) S(3) 50.8(1) ? ? ? yes
Mo(1) Rh(2) S(4) 90.2(1) ? ? ? yes
Mo(1) Rh(2) C(19) 101.2(5) ? ? ? yes
Mo(1) Rh(2) C(20) 102.6(6) ? ? ? yes
Mo(1) Rh(2) C(23) 171.1(6) ? ? ? yes
Mo(1) Rh(2) C(24) 151.6(5) ? ? ? yes
Mo(2) Rh(2) S(2) 51.3(1) ? ? ? yes
Mo(2) Rh(2) S(3) 88.4(1) ? ? ? yes
Mo(2) Rh(2) S(4) 50.7(1) ? ? ? yes
Mo(2) Rh(2) C(19) 133.1(5) ? ? ? yes
Mo(2) Rh(2) C(20) 157.4(5) ? ? ? yes
Mo(2) Rh(2) C(23) 121.6(6) ? ? ? yes
Mo(2) Rh(2) C(24) 101.7(5) ? ? ? yes
S(2) Rh(2) S(3) 102.7(2) ? ? ? yes
S(2) Rh(2) S(4) 101.8(1) ? ? ? yes
S(2) Rh(2) C(19) 82.2(5) ? ? ? yes
S(2) Rh(2) C(20) 109.1(5) ? ? ? yes
S(2) Rh(2) C(23) 135.7(7) ? ? ? yes
S(2) Rh(2) C(24) 100.4(5) ? ? ? yes
S(3) Rh(2) S(4) 80.1(1) ? ? ? yes
S(3) Rh(2) C(19) 110.4(6) ? ? ? yes
S(3) Rh(2) C(20) 85.5(7) ? ? ? yes
S(3) Rh(2) C(23) 121.4(7) ? ? ? yes
S(3) Rh(2) C(24) 156.1(5) ? ? ? yes
S(4) Rh(2) C(19) 167.9(6) ? ? ? yes
S(4) Rh(2) C(20) 148.1(6) ? ? ? yes
S(4) Rh(2) C(23) 83.7(5) ? ? ? yes
S(4) Rh(2) C(24) 89.6(5) ? ? ? yes
C(19) Rh(2) C(20) 33.1(9) ? ? ? yes
C(19) Rh(2) C(23) 85.5(7) ? ? ? yes
C(19) Rh(2) C(24) 78.4(7) ? ? ? yes
C(20) Rh(2) C(23) 79.7(8) ? ? ? yes
C(20) Rh(2) C(24) 92.3(8) ? ? ? yes
C(23) Rh(2) C(24) 35.3(8) ? ? ? yes
Mo(3) Rh(3) Mo(4) 57.17(5) ? ? ? yes
Mo(3) Rh(3) S(9) 51.4(1) ? ? ? yes
Mo(3) Rh(3) S(11) 50.6(1) ? ? ? yes
Mo(3) Rh(3) S(12) 88.4(1) ? ? ? yes
Mo(3) Rh(3) C(37) 104.0(6) ? ? ? yes
Mo(3) Rh(3) C(38) 124.6(6) ? ? ? yes
Mo(3) Rh(3) C(41) 156.7(5) ? ? ? yes
Mo(3) Rh(3) C(42) 132.3(5) ? ? ? yes
Mo(4) Rh(3) S(9) 51.72(9) ? ? ? yes
Mo(4) Rh(3) S(11) 90.00(10) ? ? ? yes
Mo(4) Rh(3) S(12) 50.1(1) ? ? ? yes
Mo(4) Rh(3) C(37) 156.3(6) ? ? ? yes
Mo(4) Rh(3) C(38) 165.8(5) ? ? ? yes
Mo(4) Rh(3) C(41) 102.0(4) ? ? ? yes
Mo(4) Rh(3) C(42) 101.7(4) ? ? ? yes
S(9) Rh(3) S(11) 101.7(2) ? ? ? yes
S(9) Rh(3) S(12) 101.8(1) ? ? ? yes
S(9) Rh(3) C(37) 106.0(6) ? ? ? yes
S(9) Rh(3) C(38) 141.9(5) ? ? ? yes
S(9) Rh(3) C(41) 108.8(5) ? ? ? yes
S(9) Rh(3) C(42) 81.4(5) ? ? ? yes
S(11) Rh(3) S(12) 81.4(1) ? ? ? yes
S(11) Rh(3) C(37) 86.9(6) ? ? ? yes
S(11) Rh(3) C(38) 83.2(6) ? ? ? yes
S(11) Rh(3) C(41) 148.2(5) ? ? ? yes
S(11) Rh(3) C(42) 166.9(4) ? ? ? yes
S(12) Rh(3) C(37) 151.5(7) ? ? ? yes
S(12) Rh(3) C(38) 116.3(5) ? ? ? yes
S(12) Rh(3) C(41) 84.0(4) ? ? ? yes
S(12) Rh(3) C(42) 110.6(4) ? ? ? yes
C(37) Rh(3) C(38) 36.1(8) ? ? ? yes
C(37) Rh(3) C(41) 92.8(7) ? ? ? yes
C(37) Rh(3) C(42) 80.0(7) ? ? ? yes
C(38) Rh(3) C(41) 78.3(8) ? ? ? yes
C(38) Rh(3) C(42) 86.7(7) ? ? ? yes
C(41) Rh(3) C(42) 34.9(7) ? ? ? yes
Mo(3) Rh(4) Mo(4) 57.37(5) ? ? ? yes
Mo(3) Rh(4) S(10) 51.79(9) ? ? ? yes
Mo(3) Rh(4) S(11) 50.4(1) ? ? ? yes
Mo(3) Rh(4) S(12) 90.3(1) ? ? ? yes
Mo(3) Rh(4) C(45) 101.1(4) ? ? ? yes
Mo(3) Rh(4) C(46) 102.0(4) ? ? ? yes
Mo(3) Rh(4) C(49) 168.8(4) ? ? ? yes
Mo(3) Rh(4) C(50) 153.2(5) ? ? ? yes
Mo(4) Rh(4) S(10) 51.1(1) ? ? ? yes
Mo(4) Rh(4) S(11) 88.7(1) ? ? ? yes
Mo(4) Rh(4) S(12) 50.5(1) ? ? ? yes
Mo(4) Rh(4) C(45) 132.1(4) ? ? ? yes
Mo(4) Rh(4) C(46) 157.4(5) ? ? ? yes
Mo(4) Rh(4) C(49) 125.3(6) ? ? ? yes
Mo(4) Rh(4) C(50) 102.3(5) ? ? ? yes
S(10) Rh(4) S(11) 102.2(1) ? ? ? yes
S(10) Rh(4) S(12) 101.4(2) ? ? ? yes
S(10) Rh(4) C(45) 81.5(5) ? ? ? yes
S(10) Rh(4) C(46) 110.2(5) ? ? ? yes
S(10) Rh(4) C(49) 139.2(4) ? ? ? yes
S(10) Rh(4) C(50) 102.4(5) ? ? ? yes
S(11) Rh(4) S(12) 81.6(1) ? ? ? yes
S(11) Rh(4) C(45) 110.2(4) ? ? ? yes
S(11) Rh(4) C(46) 83.1(3) ? ? ? yes
S(11) Rh(4) C(49) 118.6(4) ? ? ? yes
S(11) Rh(4) C(50) 154.7(5) ? ? ? yes
S(12) Rh(4) C(45) 167.2(4) ? ? ? yes
S(12) Rh(4) C(46) 147.2(5) ? ? ? yes
S(12) Rh(4) C(49) 85.3(6) ? ? ? yes
S(12) Rh(4) C(50) 88.0(6) ? ? ? yes
C(45) Rh(4) C(46) 35.9(6) ? ? ? yes
C(45) Rh(4) C(49) 84.5(7) ? ? ? yes
C(45) Rh(4) C(50) 79.2(7) ? ? ? yes
C(46) Rh(4) C(49) 76.9(7) ? ? ? yes
C(46) Rh(4) C(50) 93.8(7) ? ? ? yes
C(49) Rh(4) C(50) 37.1(6) ? ? ? yes
Rh(1) Mo(1) Rh(2) 76.02(4) ? ? ? yes
Rh(1) Mo(1) Mo(2) 61.06(4) ? ? ? yes
Rh(1) Mo(1) Cl(1) 140.0(1) ? ? ? yes
Rh(1) Mo(1) S(1) 52.46(10) ? ? ? yes
Rh(1) Mo(1) S(2) 108.97(10) ? ? ? yes
Rh(1) Mo(1) S(3) 52.65(10) ? ? ? yes
Rh(1) Mo(1) S(5) 91.33(9) ? ? ? yes
Rh(1) Mo(1) S(6) 132.9(1) ? ? ? yes
Rh(2) Mo(1) Mo(2) 61.62(5) ? ? ? yes
Rh(2) Mo(1) Cl(1) 88.8(1) ? ? ? yes
Rh(2) Mo(1) S(1) 110.1(1) ? ? ? yes
Rh(2) Mo(1) S(2) 52.3(1) ? ? ? yes
Rh(2) Mo(1) S(3) 54.9(1) ? ? ? yes
Rh(2) Mo(1) S(5) 147.4(1) ? ? ? yes
Rh(2) Mo(1) S(6) 140.5(1) ? ? ? yes
Mo(2) Mo(1) Cl(1) 140.7(1) ? ? ? yes
Mo(2) Mo(1) S(1) 53.6(1) ? ? ? yes
Mo(2) Mo(1) S(2) 53.2(1) ? ? ? yes
Mo(2) Mo(1) S(3) 93.9(1) ? ? ? yes
Mo(2) Mo(1) S(5) 136.9(1) ? ? ? yes
Mo(2) Mo(1) S(6) 104.9(1) ? ? ? yes
Cl(1) Mo(1) S(1) 160.9(2) ? ? ? yes
Cl(1) Mo(1) S(2) 88.7(2) ? ? ? yes
Cl(1) Mo(1) S(3) 88.2(2) ? ? ? yes
Cl(1) Mo(1) S(5) 81.9(2) ? ? ? yes
Cl(1) Mo(1) S(6) 81.0(2) ? ? ? yes
S(1) Mo(1) S(2) 100.2(2) ? ? ? yes
S(1) Mo(1) S(3) 104.9(1) ? ? ? yes
S(1) Mo(1) S(5) 83.5(2) ? ? ? yes
S(1) Mo(1) S(6) 82.3(1) ? ? ? yes
S(2) Mo(1) S(3) 107.1(2) ? ? ? yes
S(2) Mo(1) S(5) 157.1(1) ? ? ? yes
S(2) Mo(1) S(6) 89.2(2) ? ? ? yes
S(3) Mo(1) S(5) 93.5(2) ? ? ? yes
S(3) Mo(1) S(6) 160.2(2) ? ? ? yes
S(5) Mo(1) S(6) 68.7(2) ? ? ? yes
Rh(1) Mo(2) Rh(2) 75.73(6) ? ? ? yes
Rh(1) Mo(2) Mo(1) 61.24(4) ? ? ? yes
Rh(1) Mo(2) Cl(2) 88.7(1) ? ? ? yes
Rh(1) Mo(2) S(1) 52.5(1) ? ? ? yes
Rh(1) Mo(2) S(2) 109.4(1) ? ? ? yes
Rh(1) Mo(2) S(4) 55.2(1) ? ? ? yes
Rh(1) Mo(2) S(7) 148.6(1) ? ? ? yes
Rh(1) Mo(2) S(8) 139.1(1) ? ? ? yes
Rh(2) Mo(2) Mo(1) 60.77(5) ? ? ? yes
Rh(2) Mo(2) Cl(2) 139.5(1) ? ? ? yes
Rh(2) Mo(2) S(1) 108.9(1) ? ? ? yes
Rh(2) Mo(2) S(2) 51.9(1) ? ? ? yes
Rh(2) Mo(2) S(4) 52.5(1) ? ? ? yes
Rh(2) Mo(2) S(7) 92.0(1) ? ? ? yes
Rh(2) Mo(2) S(8) 135.0(1) ? ? ? yes
Mo(1) Mo(2) Cl(2) 140.7(1) ? ? ? yes
Mo(1) Mo(2) S(1) 53.2(1) ? ? ? yes
Mo(1) Mo(2) S(2) 53.5(1) ? ? ? yes
Mo(1) Mo(2) S(4) 93.7(1) ? ? ? yes
Mo(1) Mo(2) S(7) 136.7(1) ? ? ? yes
Mo(1) Mo(2) S(8) 105.8(1) ? ? ? yes
Cl(2) Mo(2) S(1) 88.9(1) ? ? ? yes
Cl(2) Mo(2) S(2) 161.7(2) ? ? ? yes
Cl(2) Mo(2) S(4) 87.9(1) ? ? ? yes
Cl(2) Mo(2) S(7) 82.1(2) ? ? ? yes
Cl(2) Mo(2) S(8) 79.7(1) ? ? ? yes
S(1) Mo(2) S(2) 100.1(2) ? ? ? yes
S(1) Mo(2) S(4) 107.6(2) ? ? ? yes
S(1) Mo(2) S(7) 156.0(2) ? ? ? yes
S(1) Mo(2) S(8) 87.9(2) ? ? ? yes
S(2) Mo(2) S(4) 104.2(2) ? ? ? yes
S(2) Mo(2) S(7) 83.3(2) ? ? ? yes
S(2) Mo(2) S(8) 84.7(1) ? ? ? yes
S(4) Mo(2) S(7) 94.4(2) ? ? ? yes
S(4) Mo(2) S(8) 160.0(2) ? ? ? yes
S(7) Mo(2) S(8) 68.6(2) ? ? ? yes
Rh(3) Mo(3) Rh(4) 75.06(5) ? ? ? yes
Rh(3) Mo(3) Mo(4) 61.41(5) ? ? ? yes
Rh(3) Mo(3) Cl(3) 141.8(1) ? ? ? yes
Rh(3) Mo(3) S(9) 52.2(1) ? ? ? yes
Rh(3) Mo(3) S(10) 108.7(1) ? ? ? yes
Rh(3) Mo(3) S(11) 52.5(1) ? ? ? yes
Rh(3) Mo(3) S(13) 90.9(1) ? ? ? yes
Rh(3) Mo(3) S(14) 132.2(1) ? ? ? yes
Rh(4) Mo(3) Mo(4) 61.66(5) ? ? ? yes
Rh(4) Mo(3) Cl(3) 89.8(1) ? ? ? yes
Rh(4) Mo(3) S(9) 109.6(1) ? ? ? yes
Rh(4) Mo(3) S(10) 52.3(1) ? ? ? yes
Rh(4) Mo(3) S(11) 54.56(9) ? ? ? yes
Rh(4) Mo(3) S(13) 146.3(1) ? ? ? yes
Rh(4) Mo(3) S(14) 142.26(9) ? ? ? yes
Mo(4) Mo(3) Cl(3) 139.65(9) ? ? ? yes
Mo(4) Mo(3) S(9) 53.81(9) ? ? ? yes
Mo(4) Mo(3) S(10) 53.1(1) ? ? ? yes
Mo(4) Mo(3) S(11) 94.5(1) ? ? ? yes
Mo(4) Mo(3) S(13) 137.0(1) ? ? ? yes
Mo(4) Mo(3) S(14) 104.7(1) ? ? ? yes
Cl(3) Mo(3) S(9) 160.2(2) ? ? ? yes
Cl(3) Mo(3) S(10) 87.2(1) ? ? ? yes
Cl(3) Mo(3) S(11) 90.0(2) ? ? ? yes
Cl(3) Mo(3) S(13) 82.6(1) ? ? ? yes
Cl(3) Mo(3) S(14) 80.0(2) ? ? ? yes
S(9) Mo(3) S(10) 101.0(1) ? ? ? yes
S(9) Mo(3) S(11) 104.5(2) ? ? ? yes
S(9) Mo(3) S(13) 83.3(1) ? ? ? yes
S(9) Mo(3) S(14) 81.9(2) ? ? ? yes
S(10) Mo(3) S(11) 106.8(1) ? ? ? yes
S(10) Mo(3) S(13) 158.3(2) ? ? ? yes
S(10) Mo(3) S(14) 90.8(1) ? ? ? yes
S(11) Mo(3) S(13) 92.5(1) ? ? ? yes
S(11) Mo(3) S(14) 159.5(1) ? ? ? yes
S(13) Mo(3) S(14) 68.6(1) ? ? ? yes
Rh(3) Mo(4) Rh(4) 74.78(5) ? ? ? yes
Rh(3) Mo(4) Mo(3) 61.42(5) ? ? ? yes
Rh(3) Mo(4) Cl(4) 90.16(10) ? ? ? yes
Rh(3) Mo(4) S(9) 52.2(1) ? ? ? yes
Rh(3) Mo(4) S(10) 109.2(1) ? ? ? yes
Rh(3) Mo(4) S(12) 54.64(9) ? ? ? yes
Rh(3) Mo(4) S(15) 149.3(1) ? ? ? yes
Rh(3) Mo(4) S(16) 140.3(1) ? ? ? yes
Rh(4) Mo(4) Mo(3) 60.97(5) ? ? ? yes
Rh(4) Mo(4) Cl(4) 141.2(1) ? ? ? yes
Rh(4) Mo(4) S(9) 108.6(1) ? ? ? yes
Rh(4) Mo(4) S(10) 52.1(1) ? ? ? yes
Rh(4) Mo(4) S(12) 52.7(1) ? ? ? yes
Rh(4) Mo(4) S(15) 91.7(1) ? ? ? yes
Rh(4) Mo(4) S(16) 132.5(1) ? ? ? yes
Mo(3) Mo(4) Cl(4) 140.53(9) ? ? ? yes
Mo(3) Mo(4) S(9) 53.4(1) ? ? ? yes
Mo(3) Mo(4) S(10) 53.64(9) ? ? ? yes
Mo(3) Mo(4) S(12) 94.4(1) ? ? ? yes
Mo(3) Mo(4) S(15) 135.0(1) ? ? ? yes
Mo(3) Mo(4) S(16) 103.0(1) ? ? ? yes
Cl(4) Mo(4) S(9) 87.9(1) ? ? ? yes
Cl(4) Mo(4) S(10) 160.3(1) ? ? ? yes
Cl(4) Mo(4) S(12) 89.3(2) ? ? ? yes
Cl(4) Mo(4) S(15) 83.4(1) ? ? ? yes
Cl(4) Mo(4) S(16) 81.0(2) ? ? ? yes
S(9) Mo(4) S(10) 101.1(2) ? ? ? yes
S(9) Mo(4) S(12) 106.7(1) ? ? ? yes
S(9) Mo(4) S(15) 156.3(2) ? ? ? yes
S(9) Mo(4) S(16) 88.7(1) ? ? ? yes
S(10) Mo(4) S(12) 104.5(2) ? ? ? yes
S(10) Mo(4) S(15) 81.4(1) ? ? ? yes
S(10) Mo(4) S(16) 81.7(2) ? ? ? yes
S(12) Mo(4) S(15) 95.2(1) ? ? ? yes
S(12) Mo(4) S(16) 161.5(1) ? ? ? yes
S(15) Mo(4) S(16) 68.2(1) ? ? ? yes
Rh(1) S(1) Mo(1) 76.0(1) ? ? ? yes
Rh(1) S(1) Mo(2) 75.6(1) ? ? ? yes
Mo(1) S(1) Mo(2) 73.2(1) ? ? ? yes
Rh(2) S(2) Mo(1) 75.8(1) ? ? ? yes
Rh(2) S(2) Mo(2) 76.8(1) ? ? ? yes
Mo(1) S(2) Mo(2) 73.3(1) ? ? ? yes
Rh(1) S(3) Rh(2) 95.1(2) ? ? ? yes
Rh(1) S(3) Mo(1) 76.1(1) ? ? ? yes
Rh(2) S(3) Mo(1) 74.2(1) ? ? ? yes
Rh(1) S(4) Rh(2) 94.8(1) ? ? ? yes
Rh(1) S(4) Mo(2) 74.4(1) ? ? ? yes
Rh(2) S(4) Mo(2) 76.8(1) ? ? ? yes
Mo(1) S(5) C(1) 87.7(7) ? ? ? yes
Mo(1) S(6) C(1) 88.2(6) ? ? ? yes
Mo(2) S(7) C(6) 87.9(6) ? ? ? yes
Mo(2) S(8) C(6) 87.7(6) ? ? ? yes
Mo(2) S(8) Cl(7) 114(5) ? ? ? yes
C(6) S(8) Cl(7) 79(4) ? ? ? yes
Rh(3) S(9) Mo(3) 76.3(1) ? ? ? yes
Rh(3) S(9) Mo(4) 76.1(1) ? ? ? yes
Mo(3) S(9) Mo(4) 72.8(1) ? ? ? yes
Rh(4) S(10) Mo(3) 76.0(1) ? ? ? yes
Rh(4) S(10) Mo(4) 76.9(1) ? ? ? yes
Mo(3) S(10) Mo(4) 73.3(1) ? ? ? yes
Rh(3) S(11) Rh(4) 94.6(1) ? ? ? yes
Rh(3) S(11) Mo(3) 76.9(1) ? ? ? yes
Rh(4) S(11) Mo(3) 75.0(1) ? ? ? yes
Rh(3) S(12) Rh(4) 94.0(2) ? ? ? yes
Rh(3) S(12) Mo(4) 75.3(1) ? ? ? yes
Rh(4) S(12) Mo(4) 76.7(2) ? ? ? yes
Mo(3) S(13) C(27) 89.2(5) ? ? ? yes
Mo(3) S(14) C(27) 87.5(6) ? ? ? yes
Mo(4) S(15) C(32) 89.0(5) ? ? ? yes
Mo(4) S(16) C(32) 87.7(6) ? ? ? yes
C(1) N(1) C(2) 120(1) ? ? ? yes
C(1) N(1) C(4) 121(1) ? ? ? yes
C(2) N(1) C(4) 117(1) ? ? ? yes
C(6) N(2) C(7) 118(1) ? ? ? yes
C(6) N(2) C(9) 127(1) ? ? ? yes
C(7) N(2) C(9) 114(1) ? ? ? yes
C(27) N(3) C(28) 118(1) ? ? ? yes
C(27) N(3) C(30) 122(1) ? ? ? yes
C(28) N(3) C(30) 119(1) ? ? ? yes
C(32) N(4) C(33) 121(1) ? ? ? yes
C(32) N(4) C(35) 120(1) ? ? ? yes
C(33) N(4) C(35) 118(1) ? ? ? yes
S(5) C(1) S(6) 115.3(10) ? ? ? yes
S(5) C(1) N(1) 121(1) ? ? ? yes
S(6) C(1) N(1) 122(1) ? ? ? yes
N(1) C(2) C(3) 114(2) ? ? ? yes
N(1) C(4) C(5) 113(1) ? ? ? yes
S(7) C(6) S(8) 115(1) ? ? ? yes
S(7) C(6) N(2) 124(1) ? ? ? yes
S(8) C(6) N(2) 119(1) ? ? ? yes
N(2) C(7) C(8) 106(2) ? ? ? yes
N(2) C(9) C(10) 116(1) ? ? ? yes
Rh(1) C(11) C(12) 72(1) ? ? ? yes
Rh(1) C(11) C(18) 110(1) ? ? ? yes
C(12) C(11) C(18) 126(1) ? ? ? yes
Rh(1) C(12) C(11) 69(1) ? ? ? yes
Rh(1) C(12) C(13) 111(1) ? ? ? yes
C(11) C(12) C(13) 122(1) ? ? ? yes
C(12) C(13) C(14) 116(1) ? ? ? yes
C(13) C(14) C(15) 114(1) ? ? ? yes
Rh(1) C(15) C(14) 109(1) ? ? ? yes
Rh(1) C(15) C(16) 74.2(9) ? ? ? yes
C(14) C(15) C(16) 126(1) ? ? ? yes
Rh(1) C(16) C(15) 71(1) ? ? ? yes
Rh(1) C(16) C(17) 110(1) ? ? ? yes
C(15) C(16) C(17) 124(1) ? ? ? yes
C(16) C(17) C(18) 115(1) ? ? ? yes
C(11) C(18) C(17) 114(1) ? ? ? yes
Rh(2) C(19) C(20) 67(1) ? ? ? yes
Rh(2) C(19) C(26) 110(1) ? ? ? yes
C(20) C(19) C(26) 126(1) ? ? ? yes
Rh(2) C(20) C(19) 78(1) ? ? ? yes
Rh(2) C(20) C(21) 110(1) ? ? ? yes
C(19) C(20) C(21) 128(2) ? ? ? yes
C(20) C(21) C(22) 110(2) ? ? ? yes
C(21) C(22) C(23) 113(2) ? ? ? yes
Rh(2) C(23) C(22) 111(1) ? ? ? yes
Rh(2) C(23) C(24) 71(1) ? ? ? yes
C(22) C(23) C(24) 122(1) ? ? ? yes
Rh(2) C(24) C(23) 73(1) ? ? ? yes
Rh(2) C(24) C(25) 113(1) ? ? ? yes
C(23) C(24) C(25) 129(1) ? ? ? yes
C(24) C(25) C(26) 110(2) ? ? ? yes
C(19) C(26) C(25) 114(1) ? ? ? yes
S(13) C(27) S(14) 114.4(9) ? ? ? yes
S(13) C(27) N(3) 124(1) ? ? ? yes
S(14) C(27) N(3) 120(1) ? ? ? yes
N(3) C(28) C(29) 113(1) ? ? ? yes
N(3) C(30) C(31) 108(2) ? ? ? yes
S(15) C(32) S(16) 114.8(9) ? ? ? yes
S(15) C(32) N(4) 123(1) ? ? ? yes
S(16) C(32) N(4) 121(1) ? ? ? yes
N(4) C(33) C(34) 114(1) ? ? ? yes
N(4) C(35) C(36) 112(2) ? ? ? yes
Rh(3) C(37) C(38) 74.4(10) ? ? ? yes
Rh(3) C(37) C(44) 108(1) ? ? ? yes
C(38) C(37) C(44) 129(1) ? ? ? yes
Rh(3) C(38) C(37) 69(1) ? ? ? yes
Rh(3) C(38) C(39) 113(1) ? ? ? yes
C(37) C(38) C(39) 122(1) ? ? ? yes
C(38) C(39) C(40) 113(1) ? ? ? yes
C(39) C(40) C(41) 111(1) ? ? ? yes
Rh(3) C(41) C(40) 108(1) ? ? ? yes
Rh(3) C(41) C(42) 73(1) ? ? ? yes
C(40) C(41) C(42) 128(1) ? ? ? yes
Rh(3) C(42) C(41) 71(1) ? ? ? yes
Rh(3) C(42) C(43) 111(1) ? ? ? yes
C(41) C(42) C(43) 125(1) ? ? ? yes
C(42) C(43) C(44) 112(1) ? ? ? yes
C(37) C(44) C(43) 112(1) ? ? ? yes
Rh(4) C(45) C(46) 71(1) ? ? ? yes
Rh(4) C(45) C(52) 110(1) ? ? ? yes
C(46) C(45) C(52) 127(1) ? ? ? yes
Rh(4) C(46) C(45) 72(1) ? ? ? yes
Rh(4) C(46) C(47) 110(1) ? ? ? yes
C(45) C(46) C(47) 124(1) ? ? ? yes
C(46) C(47) C(48) 115(1) ? ? ? yes
C(47) C(48) C(49) 111(1) ? ? ? yes
Rh(4) C(49) C(48) 115(1) ? ? ? yes
Rh(4) C(49) C(50) 68(1) ? ? ? yes
C(48) C(49) C(50) 125(1) ? ? ? yes
Rh(4) C(50) C(49) 74.0(9) ? ? ? yes
Rh(4) C(50) C(51) 110(1) ? ? ? yes
C(49) C(50) C(51) 125(1) ? ? ? yes
C(50) C(51) C(52) 113(1) ? ? ? yes
C(45) C(52) C(51) 114(1) ? ? ? yes
Cl(5) C(53) Cl(6) 109(4) ? ? ? yes
C(53) Cl(6) Cl(10) 134(2) ? ? ? yes
Cl(7) C(54) Cl(8) 109(11) ? ? ? yes
S(8) Cl(7) C(54) 139(9) ? ? ? yes
Cl(9) C(55) Cl(10) 109(1) ? ? ? yes
Cl(6) Cl(10) C(55) 96(1) ? ? ? yes

loop_
_geom_bond_atom_site_label_1
_geom_bond_atom_site_label_2
_geom_bond_distance
_geom_bond_site_symmetry_1
_geom_bond_site_symmetry_2
_geom_bond_publ_flag
Rh(1) Mo(1) 2.873(2) ? ? yes
Rh(1) Mo(2) 2.868(2) ? ? yes
Rh(1) S(1) 2.347(4) ? ? yes
Rh(1) S(3) 2.352(4) ? ? yes
Rh(1) S(4) 2.445(5) ? ? yes
Rh(1) C(11) 2.17(2) ? ? yes
Rh(1) C(12) 2.22(2) ? ? yes
Rh(1) C(15) 2.27(1) ? ? yes
Rh(1) C(16) 2.30(2) ? ? yes
Rh(2) Mo(1) 2.863(2) ? ? yes
Rh(2) Mo(2) 2.886(2) ? ? yes
Rh(2) S(2) 2.335(4) ? ? yes
Rh(2) S(3) 2.434(5) ? ? yes
Rh(2) S(4) 2.351(4) ? ? yes
Rh(2) C(19) 2.33(2) ? ? yes
Rh(2) C(20) 2.20(2) ? ? yes
Rh(2) C(23) 2.16(2) ? ? yes
Rh(2) C(24) 2.14(2) ? ? yes
Rh(3) Mo(3) 2.882(2) ? ? yes
Rh(3) Mo(4) 2.882(2) ? ? yes
Rh(3) S(9) 2.345(4) ? ? yes
Rh(3) S(11) 2.349(5) ? ? yes
Rh(3) S(12) 2.430(4) ? ? yes
Rh(3) C(37) 2.15(1) ? ? yes
Rh(3) C(38) 2.21(2) ? ? yes
Rh(3) C(41) 2.28(2) ? ? yes
Rh(3) C(42) 2.30(2) ? ? yes
Rh(4) Mo(3) 2.864(2) ? ? yes
Rh(4) Mo(4) 2.882(2) ? ? yes
Rh(4) S(10) 2.334(5) ? ? yes
Rh(4) S(11) 2.415(3) ? ? yes
Rh(4) S(12) 2.356(5) ? ? yes
Rh(4) C(45) 2.27(2) ? ? yes
Rh(4) C(46) 2.26(2) ? ? yes
Rh(4) C(49) 2.22(2) ? ? yes
Rh(4) C(50) 2.15(2) ? ? yes
Mo(1) Mo(2) 2.770(2) ? ? yes
Mo(1) Cl(1) 2.484(5) ? ? yes
Mo(1) S(1) 2.317(4) ? ? yes
Mo(1) S(2) 2.324(5) ? ? yes
Mo(1) S(3) 2.307(4) ? ? yes
Mo(1) S(5) 2.553(5) ? ? yes
Mo(1) S(6) 2.565(5) ? ? yes
Mo(2) Cl(2) 2.500(4) ? ? yes
Mo(2) S(1) 2.330(5) ? ? yes
Mo(2) S(2) 2.314(4) ? ? yes
Mo(2) S(4) 2.295(4) ? ? yes
Mo(2) S(7) 2.556(6) ? ? yes
Mo(2) S(8) 2.560(5) ? ? yes
Mo(3) Mo(4) 2.758(2) ? ? yes
Mo(3) Cl(3) 2.500(5) ? ? yes
Mo(3) S(9) 2.319(5) ? ? yes
Mo(3) S(10) 2.319(3) ? ? yes
Mo(3) S(11) 2.285(4) ? ? yes
Mo(3) S(13) 2.559(4) ? ? yes
Mo(3) S(14) 2.568(5) ? ? yes
Mo(4) Cl(4) 2.502(5) ? ? yes
Mo(4) S(9) 2.331(4) ? ? yes
Mo(4) S(10) 2.303(5) ? ? yes
Mo(4) S(12) 2.287(5) ? ? yes
Mo(4) S(15) 2.566(4) ? ? yes
Mo(4) S(16) 2.571(5) ? ? yes
S(5) C(1) 1.73(2) ? ? yes
S(6) C(1) 1.69(2) ? ? yes
S(7) C(6) 1.70(2) ? ? yes
S(8) C(6) 1.70(2) ? ? yes
S(8) Cl(7) 2.3(1) ? ? yes
S(13) C(27) 1.69(2) ? ? yes
S(14) C(27) 1.75(1) ? ? yes
S(15) C(32) 1.68(2) ? ? yes
S(16) C(32) 1.74(1) ? ? yes
N(1) C(1) 1.33(2) ? ? yes
N(1) C(2) 1.50(3) ? ? yes
N(1) C(4) 1.44(3) ? ? yes
N(2) C(6) 1.28(2) ? ? yes
N(2) C(7) 1.44(3) ? ? yes
N(2) C(9) 1.46(2) ? ? yes
N(3) C(27) 1.33(2) ? ? yes
N(3) C(28) 1.45(2) ? ? yes
N(3) C(30) 1.44(3) ? ? yes
N(4) C(32) 1.35(2) ? ? yes
N(4) C(33) 1.48(2) ? ? yes
N(4) C(35) 1.47(3) ? ? yes
C(2) C(3) 1.49(4) ? ? yes
C(4) C(5) 1.48(4) ? ? yes
C(7) C(8) 1.44(4) ? ? yes
C(9) C(10) 1.47(3) ? ? yes
C(11) C(12) 1.42(2) ? ? yes
C(11) C(18) 1.49(3) ? ? yes
C(12) C(13) 1.54(2) ? ? yes
C(13) C(14) 1.46(3) ? ? yes
C(14) C(15) 1.48(3) ? ? yes
C(15) C(16) 1.34(2) ? ? yes
C(16) C(17) 1.47(3) ? ? yes
C(17) C(18) 1.49(3) ? ? yes
C(19) C(20) 1.29(3) ? ? yes
C(19) C(26) 1.51(4) ? ? yes
C(20) C(21) 1.43(3) ? ? yes
C(21) C(22) 1.56(5) ? ? yes
C(22) C(23) 1.54(3) ? ? yes
C(23) C(24) 1.31(3) ? ? yes
C(24) C(25) 1.50(3) ? ? yes
C(25) C(26) 1.56(4) ? ? yes
C(28) C(29) 1.52(4) ? ? yes
C(30) C(31) 1.40(4) ? ? yes
C(33) C(34) 1.46(3) ? ? yes
C(35) C(36) 1.40(4) ? ? yes
C(37) C(38) 1.35(3) ? ? yes
C(37) C(44) 1.57(3) ? ? yes
C(38) C(39) 1.48(3) ? ? yes
C(39) C(40) 1.56(3) ? ? yes
C(40) C(41) 1.47(3) ? ? yes
C(41) C(42) 1.37(3) ? ? yes
C(42) C(43) 1.51(2) ? ? yes
C(43) C(44) 1.55(3) ? ? yes
C(45) C(46) 1.40(2) ? ? yes
C(45) C(52) 1.51(2) ? ? yes
C(46) C(47) 1.47(3) ? ? yes
C(47) C(48) 1.49(3) ? ? yes
C(48) C(49) 1.51(3) ? ? yes
C(49) C(50) 1.39(3) ? ? yes
C(50) C(51) 1.51(3) ? ? yes
C(51) C(52) 1.50(3) ? ? yes
C(53) Cl(5) 1.77(8) ? ? yes
C(53) Cl(6) 1.77(7) ? ? yes
Cl(6) Cl(10) 2.18(4) ? ? yes
C(54) Cl(7) 1.8(1) ? ? yes
C(54) Cl(8) 1.8(1) ? ? yes
C(55) Cl(9) 1.77(3) ? ? yes
C(55) Cl(10) 1.77(3) ? ? yes
